data_4072084
loop_
_publ_author_name
'Cooke, Craig E.'
'Jennings, Michael C.'
'Katz, Michael J.'
'Pomeroy, R. K.'
'Clyburne, Jason A. C.'

_publ_section_title
;
 NHC Complexes of Osmium Clusters: A Structural and Reactivity Study
;
_journal_issue 22
_journal_name_full Organometallics
_journal_page_first 5777
_journal_paper_doi 10.1021/om800577x
_journal_volume 27
_journal_year 2008
_chemical_formula_moiety 'C52.40 H52.80 Cl0.80 N4 O10 Os4'
_chemical_formula_sum 'C52.4 H52.8 Cl0.8 N4 O10 Os4'
_chemical_formula_weight 1687.75
_chemical_name_systematic
; 

 ? 

;
_space_group_IT_number 14
_symmetry_cell_setting monoclinic
_symmetry_space_group_name_Hall '-P 2yn'
_symmetry_space_group_name_H-M 'P 1 21/n 1'
_atom_sites_solution_hydrogens geom
_atom_sites_solution_primary direct
_atom_sites_solution_secondary difmap
_audit_creation_method SHELXL-97
_cell_angle_alpha 90.00
_cell_angle_beta 94.1310(10)
_cell_angle_gamma 90.00
_cell_formula_units_Z 4
_cell_length_a 10.2720(3)
_cell_length_b 22.8096(5)
_cell_length_c 24.0937(5)
_cell_measurement_reflns_used 13040
_cell_measurement_temperature 296(2)
_cell_measurement_theta_max 27.48
_cell_measurement_theta_min 1.70
_cell_volume 5630.5(2)
_computing_cell_refinement 'DENZO-SMN (Otwinowski & Minor, 1997)'
_computing_data_collection 'COLLECT (Nonius, 1997-2001)'
_computing_data_reduction DENZO-SMN
_computing_molecular_graphics 'SHELXTL/PC (Sheldrick, 2001)'
_computing_publication_material SHELXTL/PC
_computing_structure_refinement 'SHELXL-97 (Sheldrick, 1997)'
_computing_structure_solution 'SHELXS-97 (Sheldrick, 1997)'
_diffrn_ambient_temperature 296(2)
_diffrn_measured_fraction_theta_full 0.999
_diffrn_measured_fraction_theta_max 0.999
_diffrn_measurement_device_type 'Nonius Kappa-CCD'
_diffrn_measurement_method '\f scans, and \w scans with \k offsets'
_diffrn_radiation_monochromator graphite
_diffrn_radiation_source 'fine-focus sealed tube'
_diffrn_radiation_type MoK\a
_diffrn_radiation_wavelength 0.71073
_diffrn_reflns_av_R_equivalents 0.107
_diffrn_reflns_av_sigmaI/netI 0.0757
_diffrn_reflns_limit_h_max 12
_diffrn_reflns_limit_h_min -12
_diffrn_reflns_limit_k_max 27
_diffrn_reflns_limit_k_min -27
_diffrn_reflns_limit_l_max 28
_diffrn_reflns_limit_l_min -28
_diffrn_reflns_number 55539
_diffrn_reflns_theta_full 25.03
_diffrn_reflns_theta_max 25.03
_diffrn_reflns_theta_min 2.67
_diffrn_standards_number 0
_exptl_absorpt_coefficient_mu 9.092
_exptl_absorpt_correction_T_max 0.6592
_exptl_absorpt_correction_T_min 0.2636
_exptl_absorpt_correction_type multi-scan
_exptl_absorpt_process_details 'DENZO-SMN (Otwinowski & Minor, 1997)'
_exptl_crystal_colour block
_exptl_crystal_density_diffrn 1.991
_exptl_crystal_density_method 'not measured'
_exptl_crystal_description orange
_exptl_crystal_F_000 3171
_exptl_crystal_size_max 0.20
_exptl_crystal_size_mid 0.10
_exptl_crystal_size_min 0.05
_refine_diff_density_max 1.371
_refine_diff_density_min -1.612
_refine_diff_density_rms 0.193
_refine_ls_extinction_method none
_refine_ls_goodness_of_fit_ref 1.022
_refine_ls_hydrogen_treatment mixed
_refine_ls_matrix_type full
_refine_ls_number_parameters 607
_refine_ls_number_reflns 9942
_refine_ls_number_restraints 31
_refine_ls_restrained_S_all 1.021
_refine_ls_R_factor_all 0.0854
_refine_ls_R_factor_gt 0.0495
_refine_ls_shift/su_max 0.008
_refine_ls_shift/su_mean 0.000
_refine_ls_structure_factor_coef Fsqd
_refine_ls_weighting_details 'calc w=1/[\s^2^(Fo^2^)+(0.0717P)^2^] where P=(Fo^2^+2Fc^2^)/3'
_refine_ls_weighting_scheme calc
_refine_ls_wR_factor_gt 0.1192
_refine_ls_wR_factor_ref 0.1343
_reflns_number_gt 6707
_reflns_number_total 9942
_reflns_threshold_expression I>2\s(I)
_cod_data_source_file om800577x_si_004.cif
_cod_data_source_block 05153b
_cod_depositor_comments
;
The following automatic conversions were performed:

'_symmetry_cell_setting' value 'Monoclinic' changed to 'monoclinic'
according to /home/saulius/struct/CIF-dictionaries/cif_core.dic
dictionary named 'cif_core.dic' version 2.4.1 from 2010-06-29.

Automatic conversion script
Id: cif_fix_values 1715 2011-07-08 13:25:40Z adriana 
;
_cod_original_sg_symbol_H-M 'P 21/n'
_cod_original_formula_sum 'C52.40 H52.80 Cl0.80 N4 O10 Os4'
_cod_database_code 4072084

loop_
_symmetry_equiv_pos_as_xyz
'x, y, z'
'-x+1/2, y+1/2, -z+1/2'
'-x, -y, -z'
'x-1/2, -y-1/2, z-1/2'

loop_
_atom_site_label
_atom_site_type_symbol
_atom_site_fract_x
_atom_site_fract_y
_atom_site_fract_z
_atom_site_U_iso_or_equiv
_atom_site_adp_type
_atom_site_occupancy
_atom_site_symmetry_multiplicity
_atom_site_calc_flag
_atom_site_refinement_flags
Os1 Os 0.84509(4) 0.17891(2) 0.156156(18) 0.04427(14) Uani 1 1 d D
H12 H 0.827(6) 0.177(4) 0.2282(14) 0.053 Uiso 1 1 d D
H13 H 0.709(3) 0.140(3) 0.128(3) 0.053 Uiso 1 1 d D
H14 H 0.751(6) 0.232(3) 0.119(2) 0.053 Uiso 1 1 d D
H23 H 0.609(8) 0.143(2) 0.2325(14) 0.053 Uiso 1 1 d D
Os2 Os 0.68792(4) 0.20837(2) 0.255317(17) 0.04254(14) Uani 1 1 d D
Os3 Os 0.56165(4) 0.14279(2) 0.160984(18) 0.04787(15) Uani 1 1 d D
Os4 Os 0.61799(5) 0.26241(2) 0.151737(19) 0.04761(15) Uani 1 1 d D
C1 C 0.9520(12) 0.1205(7) 0.1868(5) 0.061(4) Uani 1 1 d .
O1 O 1.0175(10) 0.0861(5) 0.2107(4) 0.083(3) Uani 1 1 d .
C2 C 0.9686(13) 0.2374(6) 0.1765(5) 0.056(3) Uani 1 1 d .
O2 O 1.0363(10) 0.2728(5) 0.1936(4) 0.080(3) Uani 1 1 d .
C3 C 0.5440(13) 0.2328(6) 0.2922(5) 0.057(3) Uani 1 1 d .
O3 O 0.4562(10) 0.2476(4) 0.3157(4) 0.086(3) Uani 1 1 d .
C4 C 0.7727(11) 0.2789(6) 0.2725(4) 0.049(3) Uani 1 1 d .
O4 O 0.8233(10) 0.3255(4) 0.2788(4) 0.073(3) Uani 1 1 d .
C5 C 0.5002(12) 0.1522(6) 0.0836(6) 0.061(3) Uani 1 1 d .
C6 C 0.4044(14) 0.1615(6) 0.1862(5) 0.068(4) Uani 1 1 d .
O5 O 0.4569(11) 0.1544(5) 0.0392(5) 0.101(4) Uani 1 1 d .
O6 O 0.2981(9) 0.1707(5) 0.2003(4) 0.097(4) Uani 1 1 d .
C7 C 0.5403(13) 0.0593(7) 0.1612(5) 0.068(4) Uani 1 1 d .
O7 O 0.5148(12) 0.0125(5) 0.1551(5) 0.102(4) Uani 1 1 d .
C8 C 0.7159(14) 0.3344(7) 0.1591(5) 0.074(4) Uani 1 1 d .
O8 O 0.7692(13) 0.3787(5) 0.1610(4) 0.107(4) Uani 1 1 d .
C9 C 0.5333(14) 0.2800(6) 0.0804(6) 0.070(4) Uani 1 1 d .
O9 O 0.4733(10) 0.2946(5) 0.0413(4) 0.095(4) Uani 1 1 d .
C10 C 0.4781(14) 0.2908(6) 0.1887(5) 0.065(4) Uani 1 1 d .
O10 O 0.3865(11) 0.3112(5) 0.2076(5) 0.097(4) Uani 1 1 d .
C11 C 0.9015(10) 0.1638(5) 0.0745(4) 0.046(3) Uani 1 1 d .
N12 N 0.9228(10) 0.1097(5) 0.0509(4) 0.060(3) Uani 1 1 d .
C13 C 0.9642(15) 0.1195(8) -0.0036(5) 0.079(4) Uani 1 1 d .
H13A H 0.9851 0.0907 -0.0288 0.095 Uiso 1 1 calc R
C14 C 0.9674(14) 0.1766(8) -0.0119(6) 0.077(4) Uani 1 1 d .
H14A H 0.9902 0.1953 -0.0441 0.093 Uiso 1 1 calc R
N15 N 0.9313(10) 0.2031(5) 0.0350(4) 0.058(3) Uani 1 1 d .
C31 C 0.9267(9) 0.0526(3) 0.0740(3) 0.060(3) Uani 1 1 d G
C32 C 1.0431(7) 0.0341(4) 0.1016(4) 0.062(4) Uani 1 1 d G
C33 C 1.0486(9) -0.0192(4) 0.1295(4) 0.075(4) Uani 1 1 d G
H33A H 1.1264 -0.0316 0.1479 0.090 Uiso 1 1 calc R
C34 C 0.9377(12) -0.0541(3) 0.1298(4) 0.081(4) Uani 1 1 d G
C35 C 0.8213(9) -0.0356(4) 0.1023(4) 0.078(4) Uani 1 1 d G
H35A H 0.7471 -0.0590 0.1026 0.093 Uiso 1 1 calc R
C36 C 0.8159(7) 0.0178(4) 0.0744(4) 0.073(4) Uani 1 1 d G
C37 C 1.1643(13) 0.0685(7) 0.0979(7) 0.096(5) Uani 1 1 d .
H37A H 1.2346 0.0496 0.1194 0.144 Uiso 1 1 calc R
H37B H 1.1520 0.1072 0.1123 0.144 Uiso 1 1 calc R
H37C H 1.1850 0.0710 0.0598 0.144 Uiso 1 1 calc R
C38 C 0.9387(19) -0.1072(7) 0.1624(8) 0.117(7) Uani 1 1 d .
H38A H 1.0251 -0.1141 0.1790 0.176 Uiso 1 1 calc R
H38B H 0.9124 -0.1396 0.1388 0.176 Uiso 1 1 calc R
H38C H 0.8792 -0.1033 0.1912 0.176 Uiso 1 1 calc R
C39 C 0.6921(14) 0.0374(7) 0.0373(6) 0.086(5) Uani 1 1 d .
H39A H 0.6229 0.0097 0.0410 0.129 Uiso 1 1 calc R
H39B H 0.7127 0.0392 -0.0009 0.129 Uiso 1 1 calc R
H39C H 0.6648 0.0754 0.0490 0.129 Uiso 1 1 calc R
C51 C 0.9351(9) 0.2642(3) 0.0382(4) 0.060(3) Uani 1 1 d G
C52 C 1.0418(7) 0.2924(5) 0.0651(4) 0.075(4) Uani 1 1 d G
C53 C 1.0421(10) 0.3530(5) 0.0705(4) 0.092(5) Uani 1 1 d G
H53A H 1.1135 0.3719 0.0885 0.111 Uiso 1 1 calc R
C54 C 0.9357(13) 0.3856(3) 0.0490(4) 0.090(5) Uani 1 1 d G
C55 C 0.8289(10) 0.3574(4) 0.0221(4) 0.084(5) Uani 1 1 d G
H55A H 0.7577 0.3792 0.0078 0.101 Uiso 1 1 calc R
C56 C 0.8286(7) 0.2968(4) 0.0167(3) 0.062(4) Uani 1 1 d G
C57 C 1.1626(13) 0.2592(9) 0.0812(7) 0.111(7) Uani 1 1 d .
H57A H 1.1471 0.2181 0.0753 0.167 Uiso 1 1 calc R
H57B H 1.1879 0.2661 0.1198 0.167 Uiso 1 1 calc R
H57C H 1.2311 0.2719 0.0589 0.167 Uiso 1 1 calc R
C58 C 0.935(2) 0.4509(7) 0.0589(8) 0.144(8) Uani 1 1 d .
H58A H 0.8565 0.4675 0.0418 0.217 Uiso 1 1 calc R
H58B H 1.0093 0.4682 0.0430 0.217 Uiso 1 1 calc R
H58C H 0.9401 0.4585 0.0982 0.217 Uiso 1 1 calc R
C59 C 0.7241(13) 0.2645(7) -0.0207(6) 0.081(4) Uani 1 1 d .
H59A H 0.7406 0.2230 -0.0190 0.122 Uiso 1 1 calc R
H59B H 0.7271 0.2778 -0.0583 0.122 Uiso 1 1 calc R
H59C H 0.6394 0.2724 -0.0079 0.122 Uiso 1 1 calc R
C21 C 0.7616(11) 0.1601(5) 0.3259(4) 0.050(3) Uani 1 1 d .
N22 N 0.7162(11) 0.1086(5) 0.3462(4) 0.067(3) Uani 1 1 d .
C23 C 0.7807(18) 0.0954(7) 0.3949(7) 0.105(6) Uani 1 1 d .
H23A H 0.7636 0.0629 0.4166 0.126 Uiso 1 1 calc R
C24 C 0.8718(16) 0.1348(8) 0.4077(6) 0.100(6) Uani 1 1 d .
H24A H 0.9325 0.1352 0.4383 0.120 Uiso 1 1 calc R
N25 N 0.8556(10) 0.1756(5) 0.3647(4) 0.062(3) Uani 1 1 d .
C41 C 0.6153(10) 0.0718(4) 0.3264(4) 0.065(4) Uani 1 1 d G
C42 C 0.4905(13) 0.0803(4) 0.3437(4) 0.093(5) Uani 1 1 d G
C43 C 0.3910(9) 0.0414(6) 0.3272(5) 0.122(7) Uani 1 1 d G
H43A H 0.3075 0.0471 0.3388 0.147 Uiso 1 1 calc R
C44 C 0.4164(13) -0.0060(6) 0.2934(5) 0.143(11) Uani 1 1 d G
C45 C 0.5412(16) -0.0145(4) 0.2761(4) 0.114(7) Uani 1 1 d G
H45A H 0.5582 -0.0463 0.2535 0.136 Uiso 1 1 calc R
C46 C 0.6407(11) 0.0244(5) 0.2926(4) 0.075(4) Uani 1 1 d G
C47 C 0.4636(18) 0.1237(8) 0.3863(7) 0.112(6) Uani 1 1 d .
H47A H 0.5392 0.1479 0.3941 0.169 Uiso 1 1 calc R
H47B H 0.4428 0.1039 0.4197 0.169 Uiso 1 1 calc R
H47C H 0.3911 0.1477 0.3731 0.169 Uiso 1 1 calc R
C48 C 0.303(3) -0.0505(12) 0.2734(9) 0.232(17) Uani 1 1 d .
H48A H 0.3382 -0.0807 0.2510 0.348 Uiso 1 1 calc R
H48B H 0.2359 -0.0297 0.2518 0.348 Uiso 1 1 calc R
H48C H 0.2676 -0.0678 0.3053 0.348 Uiso 1 1 calc R
C49 C 0.7645(18) 0.0152(8) 0.2725(7) 0.109(6) Uani 1 1 d .
H49A H 0.7624 -0.0196 0.2500 0.163 Uiso 1 1 calc R
H49B H 0.8283 0.0105 0.3033 0.163 Uiso 1 1 calc R
H49C H 0.7872 0.0483 0.2506 0.163 Uiso 1 1 calc R
C61 C 0.9334(7) 0.2270(3) 0.3671(3) 0.050(3) Uani 1 1 d G
C62 C 0.8932(6) 0.2749(4) 0.3972(3) 0.059(3) Uani 1 1 d G
C63 C 0.9682(9) 0.3256(3) 0.4006(3) 0.067(4) Uani 1 1 d G
H63A H 0.9412 0.3576 0.4207 0.081 Uiso 1 1 calc R
C64 C 1.0835(8) 0.3285(3) 0.3738(4) 0.066(4) Uani 1 1 d G
C65 C 1.1237(6) 0.2807(4) 0.3437(3) 0.065(4) Uani 1 1 d G
H65A H 1.2009 0.2826 0.3258 0.078 Uiso 1 1 calc R
C66 C 1.0487(8) 0.2299(3) 0.3404(3) 0.059(3) Uani 1 1 d G
C67 C 0.7668(14) 0.2737(8) 0.4261(6) 0.090(5) Uani 1 1 d .
H67A H 0.7559 0.3104 0.4448 0.134 Uiso 1 1 calc R
H67B H 0.7698 0.2424 0.4528 0.134 Uiso 1 1 calc R
H67C H 0.6948 0.2677 0.3991 0.134 Uiso 1 1 calc R
C68 C 1.1679(17) 0.3841(7) 0.3763(8) 0.131(8) Uani 1 1 d .
H68A H 1.2432 0.3779 0.3556 0.197 Uiso 1 1 calc R
H68B H 1.1954 0.3927 0.4143 0.197 Uiso 1 1 calc R
H68C H 1.1180 0.4163 0.3604 0.197 Uiso 1 1 calc R
C69 C 1.0971(14) 0.1786(7) 0.3114(6) 0.089(5) Uani 1 1 d .
H69A H 1.1770 0.1885 0.2953 0.134 Uiso 1 1 calc R
H69B H 1.0332 0.1666 0.2826 0.134 Uiso 1 1 calc R
H69C H 1.1127 0.1471 0.3375 0.134 Uiso 1 1 calc R
C70 C 0.656(3) 0.527(2) -0.0555(18) 0.131(18) Uiso 0.40 1 d PD
H70A H 0.7137 0.5571 -0.0390 0.157 Uiso 0.40 1 calc PR
H70B H 0.7071 0.4989 -0.0745 0.157 Uiso 0.40 1 calc PR
Cl71 Cl 0.542(3) 0.5574(13) -0.0997(11) 0.280(12) Uiso 0.40 1 d PD
Cl72 Cl 0.574(7) 0.494(5) -0.007(3) 0.88(8) Uiso 0.40 1 d PD

loop_
_atom_site_aniso_label
_atom_site_aniso_U_11
_atom_site_aniso_U_22
_atom_site_aniso_U_33
_atom_site_aniso_U_23
_atom_site_aniso_U_13
_atom_site_aniso_U_12
Os1 0.0403(3) 0.0537(3) 0.0392(3) -0.0049(2) 0.0059(2) -0.0015(2)
Os2 0.0416(3) 0.0498(3) 0.0364(3) -0.0011(2) 0.00437(19) 0.0010(2)
Os3 0.0441(3) 0.0562(3) 0.0432(3) -0.0027(2) 0.0023(2) -0.0064(2)
Os4 0.0465(3) 0.0536(3) 0.0424(3) 0.0033(2) 0.0012(2) 0.0022(2)
C1 0.049(8) 0.091(11) 0.042(7) -0.016(7) -0.001(6) -0.009(7)
O1 0.097(8) 0.093(8) 0.058(6) -0.009(5) -0.009(5) 0.034(6)
C2 0.062(8) 0.065(9) 0.042(7) 0.004(7) 0.017(6) 0.010(7)
O2 0.078(7) 0.085(7) 0.075(7) -0.024(6) 0.003(5) -0.038(6)
C3 0.058(8) 0.066(9) 0.048(7) 0.004(6) 0.008(6) -0.013(7)
O3 0.072(7) 0.101(8) 0.093(7) -0.001(6) 0.052(6) 0.017(6)
C4 0.048(7) 0.065(9) 0.032(6) 0.003(6) -0.009(5) 0.016(6)
O4 0.098(7) 0.055(6) 0.064(6) -0.001(5) -0.010(5) -0.017(5)
C5 0.051(8) 0.064(9) 0.070(9) -0.008(8) 0.012(7) 0.004(7)
C6 0.071(10) 0.080(10) 0.052(8) -0.012(7) 0.002(7) -0.017(8)
O5 0.110(9) 0.125(10) 0.062(7) 0.019(7) -0.029(6) -0.001(7)
O6 0.043(6) 0.143(10) 0.109(9) -0.019(7) 0.022(6) -0.013(6)
C7 0.067(9) 0.079(10) 0.056(8) 0.006(8) 0.002(7) -0.029(8)
O7 0.132(10) 0.065(7) 0.107(9) 0.000(6) 0.001(7) -0.032(7)
C8 0.073(10) 0.095(12) 0.054(9) 0.004(8) 0.013(7) 0.004(9)
O8 0.144(11) 0.079(8) 0.094(8) 0.010(6) -0.013(7) -0.048(8)
C9 0.066(9) 0.085(11) 0.060(9) 0.014(8) 0.013(8) -0.006(8)
O9 0.083(7) 0.149(11) 0.052(6) 0.032(6) -0.006(5) 0.014(7)
C10 0.065(9) 0.072(10) 0.057(8) 0.008(7) -0.005(7) -0.007(8)
O10 0.081(8) 0.114(9) 0.101(8) 0.011(7) 0.035(6) 0.043(7)
C11 0.032(6) 0.067(8) 0.042(6) -0.008(6) 0.016(5) -0.009(6)
N12 0.063(7) 0.068(8) 0.050(6) -0.017(6) 0.013(5) 0.007(6)
C13 0.097(12) 0.094(12) 0.049(8) -0.024(8) 0.027(8) -0.008(10)
C14 0.069(10) 0.114(14) 0.052(9) -0.007(9) 0.024(7) -0.020(9)
N15 0.058(7) 0.070(8) 0.047(6) -0.017(5) 0.019(5) -0.008(5)
C31 0.076(9) 0.051(8) 0.054(8) -0.010(6) 0.025(7) -0.004(7)
C32 0.050(8) 0.068(10) 0.069(9) -0.031(7) 0.009(6) 0.010(7)
C33 0.080(11) 0.065(10) 0.081(10) -0.014(8) 0.012(8) 0.025(8)
C34 0.093(12) 0.055(10) 0.098(12) -0.020(9) 0.025(10) 0.009(9)
C35 0.076(11) 0.065(10) 0.096(11) -0.022(9) 0.038(9) -0.023(8)
C36 0.063(9) 0.083(11) 0.076(10) -0.042(8) 0.029(8) -0.015(8)
C37 0.051(9) 0.103(13) 0.136(14) -0.054(11) 0.019(9) -0.001(8)
C38 0.147(17) 0.069(12) 0.142(16) 0.017(11) 0.048(14) 0.000(11)
C39 0.070(10) 0.102(12) 0.087(11) -0.040(9) 0.008(8) -0.011(9)
C51 0.066(9) 0.070(10) 0.045(7) 0.005(7) 0.009(6) -0.008(8)
C52 0.064(10) 0.102(13) 0.060(9) -0.010(8) 0.012(7) -0.029(9)
C53 0.112(14) 0.100(14) 0.065(10) -0.007(9) 0.003(9) -0.054(12)
C54 0.116(14) 0.094(13) 0.059(10) -0.004(9) 0.010(9) -0.047(12)
C55 0.125(14) 0.072(11) 0.056(9) 0.021(8) 0.016(9) 0.023(10)
C56 0.064(9) 0.082(11) 0.040(7) 0.015(7) 0.009(6) -0.004(8)
C57 0.038(8) 0.20(2) 0.100(13) -0.021(13) 0.013(8) -0.014(11)
C58 0.24(3) 0.065(12) 0.128(16) 0.012(11) 0.011(16) -0.035(15)
C59 0.070(10) 0.115(13) 0.057(9) 0.004(8) -0.010(7) 0.009(9)
C21 0.044(7) 0.070(9) 0.035(6) -0.003(6) 0.001(5) 0.006(6)
N22 0.080(8) 0.068(8) 0.050(6) 0.020(6) -0.008(6) -0.012(6)
C23 0.141(16) 0.078(11) 0.088(12) 0.044(10) -0.047(11) -0.050(11)
C24 0.110(14) 0.118(14) 0.065(10) 0.033(10) -0.045(9) -0.029(11)
N25 0.049(6) 0.084(8) 0.051(6) 0.018(6) -0.014(5) 0.005(6)
C41 0.078(10) 0.062(9) 0.054(8) 0.015(7) 0.000(7) -0.017(8)
C42 0.125(16) 0.084(12) 0.067(10) 0.006(9) -0.001(10) -0.047(11)
C43 0.113(15) 0.16(2) 0.092(14) 0.054(14) -0.007(12) -0.041(15)
C44 0.20(3) 0.18(2) 0.050(11) 0.022(12) -0.021(13) -0.12(2)
C45 0.19(2) 0.085(13) 0.065(11) 0.015(9) 0.024(13) -0.036(15)
C46 0.091(12) 0.079(11) 0.056(9) 0.022(8) 0.010(8) -0.012(10)
C47 0.118(15) 0.115(15) 0.107(14) 0.045(12) 0.030(12) -0.010(12)
C48 0.26(3) 0.31(4) 0.120(18) -0.02(2) 0.025(19) -0.22(3)
C49 0.127(16) 0.105(14) 0.092(12) 0.024(10) -0.004(11) 0.023(12)
C61 0.049(7) 0.058(8) 0.043(7) 0.003(6) 0.004(6) -0.003(6)
C62 0.048(7) 0.085(10) 0.044(7) -0.005(7) -0.007(6) 0.016(7)
C63 0.081(10) 0.069(10) 0.050(8) -0.008(7) -0.014(7) 0.004(8)
C64 0.055(8) 0.077(10) 0.063(9) 0.013(8) -0.011(7) -0.011(7)
C65 0.039(7) 0.105(12) 0.049(8) 0.002(8) -0.004(6) -0.004(7)
C66 0.064(8) 0.067(9) 0.043(7) -0.009(6) -0.008(6) 0.001(7)
C67 0.070(10) 0.142(15) 0.057(9) -0.011(9) 0.009(8) -0.008(10)
C68 0.119(16) 0.099(14) 0.166(18) 0.039(13) -0.055(13) -0.046(12)
C69 0.062(9) 0.126(14) 0.079(10) -0.042(10) -0.004(8) 0.019(9)

loop_
_atom_type_symbol
_atom_type_description
_atom_type_scat_dispersion_real
_atom_type_scat_dispersion_imag
_atom_type_scat_source
C C 0.0033 0.0016 'International Tables Vol C Tables 4.2.6.8 and 6.1.1.4'
H H 0.0000 0.0000 'International Tables Vol C Tables 4.2.6.8 and 6.1.1.4'
N N 0.0061 0.0033 'International Tables Vol C Tables 4.2.6.8 and 6.1.1.4'
O O 0.0106 0.0060 'International Tables Vol C Tables 4.2.6.8 and 6.1.1.4'
Os Os -1.2165 7.6030 'International Tables Vol C Tables 4.2.6.8 and 6.1.1.4'
Cl Cl 0.1484 0.1585 'International Tables Vol C Tables 4.2.6.8 and 6.1.1.4'

loop_
_geom_angle_atom_site_label_1
_geom_angle_atom_site_label_2
_geom_angle_atom_site_label_3
_geom_angle
_geom_angle_site_symmetry_1
C1 Os1 C2 92.2(5) .
C1 Os1 C11 93.4(5) .
C2 Os1 C11 97.6(4) .
C1 Os1 Os4 155.3(4) .
C2 Os1 Os4 93.8(4) .
C11 Os1 Os4 109.5(3) .
C1 Os1 Os3 109.4(4) .
C2 Os1 Os3 144.4(4) .
C11 Os1 Os3 108.6(3) .
Os4 Os1 Os3 55.228(15) .
C1 Os1 Os2 100.3(4) .
C2 Os1 Os2 91.4(3) .
C11 Os1 Os2 163.3(3) .
Os4 Os1 Os2 55.653(14) .
Os3 Os1 Os2 57.801(14) .
C1 Os1 H12 72.1(18) .
C2 Os1 H12 83(3) .
C11 Os1 H12 165.5(18) .
Os4 Os1 H12 84.9(16) .
Os3 Os1 H12 78(2) .
Os2 Os1 H12 29.9(15) .
C1 Os1 H13 103(3) .
C2 Os1 H13 165(3) .
C11 Os1 H13 80.1(17) .
Os4 Os1 H13 73(2) .
Os3 Os1 H13 30.0(15) .
Os2 Os1 H13 87.6(15) .
H12 Os1 H13 103(4) .
C1 Os1 H14 173.2(16) .
C2 Os1 H14 89(3) .
C11 Os1 H14 79.8(17) .
Os4 Os1 H14 31.2(14) .
Os3 Os1 H14 73(3) .
Os2 Os1 H14 86.5(14) .
H12 Os1 H14 115(3) .
H13 Os1 H14 76(4) .
C4 Os2 C3 90.6(5) .
C4 Os2 C21 97.8(5) .
C3 Os2 C21 91.3(5) .
C4 Os2 Os4 84.5(3) .
C3 Os2 Os4 97.5(4) .
C21 Os2 Os4 170.9(3) .
C4 Os2 Os3 141.6(3) .
C3 Os2 Os3 101.5(4) .
C21 Os2 Os3 117.9(3) .
Os4 Os2 Os3 58.026(16) .
C4 Os2 Os1 95.7(3) .
C3 Os2 Os1 157.1(4) .
C21 Os2 Os1 109.6(3) .
Os4 Os2 Os1 61.353(15) .
Os3 Os2 Os1 60.809(15) .
C4 Os2 H12 93(3) .
C3 Os2 H12 171(2) .
C21 Os2 H12 80.6(16) .
Os4 Os2 H12 90.5(16) .
Os3 Os2 H12 80(2) .
Os1 Os2 H12 29.8(15) .
C4 Os2 H23 174.7(14) .
C3 Os2 H23 92(3) .
C21 Os2 H23 86.7(17) .
Os4 Os2 H23 90.5(14) .
Os3 Os2 H23 33.2(13) .
Os1 Os2 H23 80(3) .
H12 Os2 H23 85(4) .
C6 Os3 C7 97.3(6) .
C6 Os3 C5 93.4(5) .
C7 Os3 C5 94.8(5) .
C6 Os3 Os4 89.5(4) .
C7 Os3 Os4 172.8(4) .
C5 Os3 Os4 82.6(4) .
C6 Os3 Os2 88.6(4) .
C7 Os3 Os2 123.1(4) .
C5 Os3 Os2 141.5(4) .
Os4 Os3 Os2 58.955(16) .
C6 Os3 Os1 145.8(4) .
C7 Os3 Os1 112.3(4) .
C5 Os3 Os1 100.4(4) .
Os4 Os3 Os1 61.865(16) .
Os2 Os3 Os1 61.390(15) .
C6 Os3 H13 167(3) .
C7 Os3 H13 94(3) .
C5 Os3 H13 79(2) .
Os4 Os3 H13 79(3) .
Os2 Os3 H13 91.1(15) .
Os1 Os3 H13 30.0(15) .
C6 Os3 H23 82(3) .
C7 Os3 H23 91.6(16) .
C5 Os3 H23 172(3) .
Os4 Os3 H23 91.5(14) .
Os2 Os3 H23 33.2(13) .
Os1 Os3 H23 81(3) .
H13 Os3 H23 105(4) .
C10 Os4 C9 92.3(6) .
C10 Os4 C8 94.3(6) .
C9 Os4 C8 96.0(6) .
C10 Os4 Os3 97.4(4) .
C9 Os4 Os3 101.1(4) .
C8 Os4 Os3 158.8(4) .
C10 Os4 Os2 83.4(4) .
C9 Os4 Os2 162.6(4) .
C8 Os4 Os2 101.1(4) .
Os3 Os4 Os2 63.019(16) .
C10 Os4 Os1 145.8(4) .
C9 Os4 Os1 117.8(4) .
C8 Os4 Os1 97.9(4) .
Os3 Os4 Os1 62.906(16) .
Os2 Os4 Os1 62.993(15) .
C10 Os4 H14 176.9(17) .
C9 Os4 H14 89.9(19) .
C8 Os4 H14 88(3) .
Os3 Os4 H14 80(3) .
Os2 Os4 H14 93.9(15) .
Os1 Os4 H14 31.3(14) .
O1 C1 Os1 173.8(11) .
O2 C2 Os1 172.8(11) .
O3 C3 Os2 179.0(12) .
O4 C4 Os2 174.1(9) .
O5 C5 Os3 174.5(12) .
O6 C6 Os3 175.4(12) .
O7 C7 Os3 169.7(13) .
O8 C8 Os4 175.9(14) .
O9 C9 Os4 171.9(13) .
O10 C10 Os4 173.9(12) .
N15 C11 N12 104.5(9) .
N15 C11 Os1 129.3(8) .
N12 C11 Os1 126.1(8) .
C11 N12 C31 131.3(9) .
C11 N12 C13 107.8(11) .
C31 N12 C13 120.3(10) .
C14 C13 N12 107.8(12) .
C14 C13 H13A 126.1 .
N12 C13 H13A 126.1 .
C13 C14 N15 107.7(13) .
C13 C14 H14A 126.2 .
N15 C14 H14A 126.2 .
C14 N15 C11 112.2(11) .
C14 N15 C51 118.9(11) .
C11 N15 C51 128.8(9) .
C32 C31 C36 120.0 .
C32 C31 N12 117.8(8) .
C36 C31 N12 121.9(8) .
C33 C32 C31 120.0 .
C33 C32 C37 119.2(10) .
C31 C32 C37 120.6(10) .
C32 C33 C34 120.0 .
C32 C33 H33A 120.0 .
C34 C33 H33A 120.0 .
C35 C34 C33 120.0 .
C35 C34 C38 119.1(11) .
C33 C34 C38 120.7(11) .
C34 C35 C36 120.0 .
C34 C35 H35A 120.0 .
C36 C35 H35A 120.0 .
C35 C36 C31 120.0 .
C35 C36 C39 122.0(9) .
C31 C36 C39 117.6(9) .
C32 C37 H37A 109.5 .
C32 C37 H37B 109.5 .
H37A C37 H37B 109.5 .
C32 C37 H37C 109.5 .
H37A C37 H37C 109.5 .
H37B C37 H37C 109.5 .
C34 C38 H38A 109.5 .
C34 C38 H38B 109.5 .
H38A C38 H38B 109.5 .
C34 C38 H38C 109.5 .
H38A C38 H38C 109.5 .
H38B C38 H38C 109.5 .
C36 C39 H39A 109.5 .
C36 C39 H39B 109.5 .
H39A C39 H39B 109.5 .
C36 C39 H39C 109.5 .
H39A C39 H39C 109.5 .
H39B C39 H39C 109.5 .
C52 C51 C56 120.0 .
C52 C51 N15 120.3(8) .
C56 C51 N15 119.6(8) .
C51 C52 C53 120.0 .
C51 C52 C57 120.3(10) .
C53 C52 C57 119.2(10) .
C54 C53 C52 120.0 .
C54 C53 H53A 120.0 .
C52 C53 H53A 120.0 .
C55 C54 C53 120.0 .
C55 C54 C58 121.3(13) .
C53 C54 C58 118.6(13) .
C54 C55 C56 120.0 .
C54 C55 H55A 120.0 .
C56 C55 H55A 120.0 .
C55 C56 C51 120.0 .
C55 C56 C59 121.9(9) .
C51 C56 C59 117.3(9) .
C52 C57 H57A 109.5 .
C52 C57 H57B 109.5 .
H57A C57 H57B 109.5 .
C52 C57 H57C 109.5 .
H57A C57 H57C 109.5 .
H57B C57 H57C 109.5 .
C54 C58 H58A 109.5 .
C54 C58 H58B 109.5 .
H58A C58 H58B 109.5 .
C54 C58 H58C 109.5 .
H58A C58 H58C 109.5 .
H58B C58 H58C 109.5 .
C56 C59 H59A 109.5 .
C56 C59 H59B 109.5 .
H59A C59 H59B 109.5 .
C56 C59 H59C 109.5 .
H59A C59 H59C 109.5 .
H59B C59 H59C 109.5 .
N25 C21 N22 103.0(10) .
N25 C21 Os2 128.2(9) .
N22 C21 Os2 128.4(9) .
C23 N22 C21 110.3(11) .
C23 N22 C41 118.2(11) .
C21 N22 C41 131.4(10) .
C24 C23 N22 110.4(13) .
C24 C23 H23A 124.8 .
N22 C23 H23A 124.8 .
C23 C24 N25 103.7(12) .
C23 C24 H24A 128.1 .
N25 C24 H24A 128.1 .
C21 N25 C24 112.5(12) .
C21 N25 C61 128.4(10) .
C24 N25 C61 119.0(10) .
C42 C41 C46 120.0 .
C42 C41 N22 119.6(10) .
C46 C41 N22 120.3(10) .
C41 C42 C43 120.0 .
C41 C42 C47 121.9(12) .
C43 C42 C47 117.4(11) .
C42 C43 C44 120.0 .
C42 C43 H43A 120.0 .
C44 C43 H43A 120.0 .
C45 C44 C43 120.0 .
C45 C44 C48 119.3(15) .
C43 C44 C48 120.7(15) .
C46 C45 C44 120.0 .
C46 C45 H45A 120.0 .
C44 C45 H45A 120.0 .
C45 C46 C41 120.0 .
C45 C46 C49 118.0(12) .
C41 C46 C49 122.0(12) .
C42 C47 H47A 109.5 .
C42 C47 H47B 109.5 .
H47A C47 H47B 109.5 .
C42 C47 H47C 109.5 .
H47A C47 H47C 109.5 .
H47B C47 H47C 109.5 .
C44 C48 H48A 109.5 .
C44 C48 H48B 109.5 .
H48A C48 H48B 109.5 .
C44 C48 H48C 109.5 .
H48A C48 H48C 109.5 .
H48B C48 H48C 109.5 .
C46 C49 H49A 109.5 .
C46 C49 H49B 109.5 .
H49A C49 H49B 109.5 .
C46 C49 H49C 109.5 .
H49A C49 H49C 109.5 .
H49B C49 H49C 109.5 .
C62 C61 C66 120.0 .
C62 C61 N25 118.9(7) .
C66 C61 N25 121.1(7) .
C63 C62 C61 120.0 .
C63 C62 C67 118.5(9) .
C61 C62 C67 121.5(9) .
C62 C63 C64 120.0 .
C62 C63 H63A 120.0 .
C64 C63 H63A 120.0 .
C65 C64 C63 120.0 .
C65 C64 C68 118.6(10) .
C63 C64 C68 121.4(10) .
C66 C65 C64 120.0 .
C66 C65 H65A 120.0 .
C64 C65 H65A 120.0 .
C65 C66 C61 120.0 .
C65 C66 C69 119.2(9) .
C61 C66 C69 120.7(9) .
C62 C67 H67A 109.5 .
C62 C67 H67B 109.5 .
H67A C67 H67B 109.5 .
C62 C67 H67C 109.5 .
H67A C67 H67C 109.5 .
H67B C67 H67C 109.5 .
C64 C68 H68A 109.5 .
C64 C68 H68B 109.5 .
H68A C68 H68B 109.5 .
C64 C68 H68C 109.5 .
H68A C68 H68C 109.5 .
H68B C68 H68C 109.5 .
C66 C69 H69A 109.5 .
C66 C69 H69B 109.5 .
H69A C69 H69B 109.5 .
C66 C69 H69C 109.5 .
H69A C69 H69C 109.5 .
H69B C69 H69C 109.5 .
Cl71 C70 Cl72 105.6(17) .
Cl71 C70 H70A 110.6 .
Cl72 C70 H70A 110.7 .
Cl71 C70 H70B 110.6 .
Cl72 C70 H70B 110.6 .
H70A C70 H70B 108.7 .
Cl72 Cl72 C70 127(5) 3_665

loop_
_geom_bond_atom_site_label_1
_geom_bond_atom_site_label_2
_geom_bond_distance
_geom_bond_site_symmetry_2
Os1 C1 1.848(16) .
Os1 C2 1.882(15) .
Os1 C11 2.119(10) .
Os1 Os4 3.0074(7) .
Os1 Os3 3.0361(6) .
Os1 Os2 3.0532(6) .
Os1 H12 1.76(3) .
Os1 H13 1.75(3) .
Os1 H14 1.76(3) .
Os2 C4 1.862(14) .
Os2 C3 1.863(13) .
Os2 C21 2.120(11) .
Os2 Os4 2.8293(6) .
Os2 Os3 2.9429(6) .
Os2 H12 1.76(3) .
Os2 H23 1.76(3) .
Os3 C6 1.817(15) .
Os3 C7 1.916(16) .
Os3 C5 1.936(15) .
Os3 Os4 2.8014(7) .
Os3 H13 1.75(3) .
Os3 H23 1.76(3) .
Os4 C10 1.860(15) .
Os4 C9 1.912(15) .
Os4 C8 1.928(17) .
Os4 H14 1.76(3) .
C1 O1 1.157(15) .
C2 O2 1.123(14) .
C3 O3 1.151(14) .
C4 O4 1.188(14) .
C5 O5 1.130(14) .
C6 O6 1.185(15) .
C7 O7 1.106(15) .
C8 O8 1.148(16) .
C9 O9 1.138(15) .
C10 O10 1.170(15) .
C11 N15 1.359(14) .
C11 N12 1.382(14) .
N12 C31 1.416(12) .
N12 C13 1.426(15) .
C13 C14 1.319(19) .
C13 H13A 0.9300 .
C14 N15 1.355(15) .
C14 H14A 0.9300 .
N15 C51 1.396(12) .
C31 C32 1.3900 .
C31 C36 1.3900 .
C32 C33 1.3900 .
C32 C37 1.479(15) .
C33 C34 1.3900 .
C33 H33A 0.9300 .
C34 C35 1.3900 .
C34 C38 1.443(16) .
C35 C36 1.3900 .
C35 H35A 0.9300 .
C36 C39 1.567(16) .
C37 H37A 0.9600 .
C37 H37B 0.9600 .
C37 H37C 0.9600 .
C38 H38A 0.9600 .
C38 H38B 0.9600 .
C38 H38C 0.9600 .
C39 H39A 0.9600 .
C39 H39B 0.9600 .
C39 H39C 0.9600 .
C51 C52 1.3900 .
C51 C56 1.3900 .
C52 C53 1.3900 .
C52 C57 1.481(18) .
C53 C54 1.3900 .
C53 H53A 0.9300 .
C54 C55 1.3900 .
C54 C58 1.509(17) .
C55 C56 1.3900 .
C55 H55A 0.9300 .
C56 C59 1.538(15) .
C57 H57A 0.9600 .
C57 H57B 0.9600 .
C57 H57C 0.9600 .
C58 H58A 0.9600 .
C58 H58B 0.9600 .
C58 H58C 0.9600 .
C59 H59A 0.9600 .
C59 H59B 0.9600 .
C59 H59C 0.9600 .
C21 N25 1.342(14) .
C21 N22 1.366(15) .
N22 C23 1.340(16) .
N22 C41 1.390(13) .
C23 C24 1.32(2) .
C23 H23A 0.9300 .
C24 N25 1.394(16) .
C24 H24A 0.9300 .
N25 C61 1.418(12) .
C41 C42 1.3900 .
C41 C46 1.3900 .
C42 C43 1.3900 .
C42 C47 1.467(19) .
C43 C44 1.3900 .
C43 H43A 0.9300 .
C44 C45 1.3900 .
C44 C48 1.59(2) .
C45 C46 1.3900 .
C45 H45A 0.9300 .
C46 C49 1.409(18) .
C47 H47A 0.9600 .
C47 H47B 0.9600 .
C47 H47C 0.9600 .
C48 H48A 0.9600 .
C48 H48B 0.9600 .
C48 H48C 0.9600 .
C49 H49A 0.9600 .
C49 H49B 0.9600 .
C49 H49C 0.9600 .
C61 C62 1.3900 .
C61 C66 1.3900 .
C62 C63 1.3900 .
C62 C67 1.516(14) .
C63 C64 1.3900 .
C63 H63A 0.9300 .
C64 C65 1.3900 .
C64 C68 1.534(16) .
C65 C66 1.3900 .
C65 H65A 0.9300 .
C66 C69 1.468(15) .
C67 H67A 0.9600 .
C67 H67B 0.9600 .
C67 H67C 0.9600 .
C68 H68A 0.9600 .
C68 H68B 0.9600 .
C68 H68C 0.9600 .
C69 H69A 0.9600 .
C69 H69B 0.9600 .
C69 H69C 0.9600 .
C70 Cl71 1.670(19) .
C70 Cl72 1.67(2) .
C70 H70A 0.9700 .
C70 H70B 0.9700 .
Cl72 Cl72 1.60(15) 3_665

loop_
_geom_torsion_atom_site_label_1
_geom_torsion_atom_site_label_2
_geom_torsion_atom_site_label_3
_geom_torsion_atom_site_label_4
_geom_torsion
_geom_torsion_site_symmetry_4
C1 Os1 Os2 C4 105.5(5) .
C2 Os1 Os2 C4 13.0(5) .
C11 Os1 Os2 C4 -110.0(12) .
Os4 Os1 Os2 C4 -80.6(3) .
Os3 Os1 Os2 C4 -147.9(3) .
C1 Os1 Os2 C3 -149.3(11) .
C2 Os1 Os2 C3 118.2(10) .
C11 Os1 Os2 C3 -4.8(15) .
Os4 Os1 Os2 C3 24.6(10) .
Os3 Os1 Os2 C3 -42.7(10) .
C1 Os1 Os2 C21 5.1(5) .
C2 Os1 Os2 C21 -87.3(5) .
C11 Os1 Os2 C21 149.6(12) .
Os4 Os1 Os2 C21 179.0(4) .
Os3 Os1 Os2 C21 111.7(4) .
C1 Os1 Os2 Os4 -173.9(4) .
C2 Os1 Os2 Os4 93.7(4) .
C11 Os1 Os2 Os4 -29.4(11) .
Os3 Os1 Os2 Os4 -67.296(18) .
C1 Os1 Os2 Os3 -106.6(4) .
C2 Os1 Os2 Os3 161.0(4) .
C11 Os1 Os2 Os3 37.9(11) .
Os4 Os1 Os2 Os3 67.296(18) .
C4 Os2 Os3 C6 -104.5(7) .
C3 Os2 Os3 C6 1.4(6) .
C21 Os2 Os3 C6 99.1(6) .
Os4 Os2 Os3 C6 -90.3(4) .
Os1 Os2 Os3 C6 -162.9(4) .
C4 Os2 Os3 C7 157.7(7) .
C3 Os2 Os3 C7 -96.4(6) .
C21 Os2 Os3 C7 1.3(6) .
Os4 Os2 Os3 C7 171.9(5) .
Os1 Os2 Os3 C7 99.3(5) .
C4 Os2 Os3 C5 -10.7(8) .
C3 Os2 Os3 C5 95.2(7) .
C21 Os2 Os3 C5 -167.1(6) .
Os4 Os2 Os3 C5 3.5(6) .
Os1 Os2 Os3 C5 -69.2(6) .
C4 Os2 Os3 Os4 -14.2(5) .
C3 Os2 Os3 Os4 91.7(4) .
C21 Os2 Os3 Os4 -170.6(3) .
Os1 Os2 Os3 Os4 -72.626(17) .
C4 Os2 Os3 Os1 58.4(5) .
C3 Os2 Os3 Os1 164.3(4) .
C21 Os2 Os3 Os1 -98.0(3) .
Os4 Os2 Os3 Os1 72.626(17) .
C1 Os1 Os3 C6 121.6(9) .
C2 Os1 Os3 C6 -2.6(10) .
C11 Os1 Os3 C6 -137.7(8) .
Os4 Os1 Os3 C6 -36.5(8) .
Os2 Os1 Os3 C6 31.5(8) .
C1 Os1 Os3 C7 -26.6(6) .
C2 Os1 Os3 C7 -150.8(7) .
C11 Os1 Os3 C7 74.1(5) .
Os4 Os1 Os3 C7 175.3(4) .
Os2 Os1 Os3 C7 -116.7(4) .
C1 Os1 Os3 C5 -126.2(5) .
C2 Os1 Os3 C5 109.6(7) .
C11 Os1 Os3 C5 -25.6(5) .
Os4 Os1 Os3 C5 75.7(4) .
Os2 Os1 Os3 C5 143.7(4) .
C1 Os1 Os3 Os4 158.1(4) .
C2 Os1 Os3 Os4 33.9(6) .
C11 Os1 Os3 Os4 -101.3(4) .
Os2 Os1 Os3 Os4 68.007(17) .
C1 Os1 Os3 Os2 90.1(4) .
C2 Os1 Os3 Os2 -34.1(6) .
C11 Os1 Os3 Os2 -169.3(4) .
Os4 Os1 Os3 Os2 -68.007(17) .
C6 Os3 Os4 C10 10.0(6) .
C7 Os3 Os4 C10 172(3) .
C5 Os3 Os4 C10 103.5(5) .
Os2 Os3 Os4 C10 -78.6(4) .
Os1 Os3 Os4 C10 -150.5(4) .
C6 Os3 Os4 C9 -83.8(6) .
C7 Os3 Os4 C9 78(3) .
C5 Os3 Os4 C9 9.7(5) .
Os2 Os3 Os4 C9 -172.5(4) .
Os1 Os3 Os4 C9 115.7(4) .
C6 Os3 Os4 C8 133.1(11) .
C7 Os3 Os4 C8 -65(3) .
C5 Os3 Os4 C8 -133.3(11) .
Os2 Os3 Os4 C8 44.5(10) .
Os1 Os3 Os4 C8 -27.3(10) .
C6 Os3 Os4 Os2 88.7(4) .
C7 Os3 Os4 Os2 -109(3) .
C5 Os3 Os4 Os2 -177.8(4) .
Os1 Os3 Os4 Os2 -71.826(16) .
C6 Os3 Os4 Os1 160.5(4) .
C7 Os3 Os4 Os1 -37(3) .
C5 Os3 Os4 Os1 -106.0(4) .
Os2 Os3 Os4 Os1 71.826(16) .
C4 Os2 Os4 C10 -86.9(5) .
C3 Os2 Os4 C10 2.9(5) .
C21 Os2 Os4 C10 168(2) .
Os3 Os2 Os4 C10 101.8(4) .
Os1 Os2 Os4 C10 173.5(4) .
C4 Os2 Os4 C9 -163.3(15) .
C3 Os2 Os4 C9 -73.4(15) .
C21 Os2 Os4 C9 91(3) .
Os3 Os2 Os4 C9 25.5(14) .
Os1 Os2 Os4 C9 97.1(14) .
C4 Os2 Os4 C8 6.2(5) .
C3 Os2 Os4 C8 96.1(6) .
C21 Os2 Os4 C8 -99(2) .
Os3 Os2 Os4 C8 -165.0(4) .
Os1 Os2 Os4 C8 -93.3(4) .
C4 Os2 Os4 Os3 171.2(3) .
C3 Os2 Os4 Os3 -98.9(4) .
C21 Os2 Os4 Os3 66(2) .
Os1 Os2 Os4 Os3 71.691(17) .
C4 Os2 Os4 Os1 99.5(3) .
C3 Os2 Os4 Os1 -170.6(4) .
C21 Os2 Os4 Os1 -6(2) .
Os3 Os2 Os4 Os1 -71.691(17) .
C1 Os1 Os4 C10 3.0(12) .
C2 Os1 Os4 C10 -100.6(8) .
C11 Os1 Os4 C10 159.9(8) .
Os3 Os1 Os4 C10 60.4(7) .
Os2 Os1 Os4 C10 -11.5(7) .
C1 Os1 Os4 C9 -145.9(10) .
C2 Os1 Os4 C9 110.4(6) .
C11 Os1 Os4 C9 11.0(6) .
Os3 Os1 Os4 C9 -88.6(5) .
Os2 Os1 Os4 C9 -160.4(5) .
C1 Os1 Os4 C8 113.0(10) .
C2 Os1 Os4 C8 9.3(5) .
C11 Os1 Os4 C8 -90.1(5) .
Os3 Os1 Os4 C8 170.3(4) .
Os2 Os1 Os4 C8 98.5(4) .
C1 Os1 Os4 Os3 -57.4(9) .
C2 Os1 Os4 Os3 -161.0(3) .
C11 Os1 Os4 Os3 99.5(3) .
Os2 Os1 Os4 Os3 -71.865(17) .
C1 Os1 Os4 Os2 14.5(9) .
C2 Os1 Os4 Os2 -89.1(3) .
C11 Os1 Os4 Os2 171.4(3) .
Os3 Os1 Os4 Os2 71.865(17) .
C2 Os1 C1 O1 66(12) .
C11 Os1 C1 O1 164(11) .
Os4 Os1 C1 O1 -38(12) .
Os3 Os1 C1 O1 -85(12) .
Os2 Os1 C1 O1 -26(12) .
C1 Os1 C2 O2 -90(10) .
C11 Os1 C2 O2 177(10) .
Os4 Os1 C2 O2 66(10) .
Os3 Os1 C2 O2 39(10) .
Os2 Os1 C2 O2 11(10) .
C4 Os2 C3 O3 -78(68) .
C21 Os2 C3 O3 20(68) .
Os4 Os2 C3 O3 -163(100) .
Os3 Os2 C3 O3 139(67) .
Os1 Os2 C3 O3 176(100) .
C3 Os2 C4 O4 -99(10) .
C21 Os2 C4 O4 170(10) .
Os4 Os2 C4 O4 -2(10) .
Os3 Os2 C4 O4 11(11) .
Os1 Os2 C4 O4 59(10) .
C6 Os3 C5 O5 -57(13) .
C7 Os3 C5 O5 41(13) .
Os4 Os3 C5 O5 -146(13) .
Os2 Os3 C5 O5 -149(13) .
Os1 Os3 C5 O5 155(13) .
C7 Os3 C6 O6 -41(17) .
C5 Os3 C6 O6 54(17) .
Os4 Os3 C6 O6 137(17) .
Os2 Os3 C6 O6 -165(17) .
Os1 Os3 C6 O6 168(17) .
C6 Os3 C7 O7 70(8) .
C5 Os3 C7 O7 -25(8) .
Os4 Os3 C7 O7 -92(8) .
Os2 Os3 C7 O7 163(7) .
Os1 Os3 C7 O7 -128(8) .
C10 Os4 C8 O8 -75(19) .
C9 Os4 C8 O8 18(19) .
Os3 Os4 C8 O8 161(18) .
Os2 Os4 C8 O8 -159(19) .
Os1 Os4 C8 O8 137(19) .
C10 Os4 C9 O9 16(9) .
C8 Os4 C9 O9 -78(9) .
Os3 Os4 C9 O9 114(9) .
Os2 Os4 C9 O9 91(10) .
Os1 Os4 C9 O9 179(100) .
C9 Os4 C10 O10 -17(12) .
C8 Os4 C10 O10 79(12) .
Os3 Os4 C10 O10 -119(12) .
Os2 Os4 C10 O10 179(100) .
Os1 Os4 C10 O10 -170(12) .
C1 Os1 C11 N15 -136.7(11) .
C2 Os1 C11 N15 -44.0(11) .
Os4 Os1 C11 N15 52.8(10) .
Os3 Os1 C11 N15 111.5(10) .
Os2 Os1 C11 N15 78.2(15) .
C1 Os1 C11 N12 39.6(10) .
C2 Os1 C11 N12 132.2(10) .
Os4 Os1 C11 N12 -130.9(9) .
Os3 Os1 C11 N12 -72.2(10) .
Os2 Os1 C11 N12 -105.5(13) .
N15 C11 N12 C31 169.8(11) .
Os1 C11 N12 C31 -7.2(17) .
N15 C11 N12 C13 -0.7(13) .
Os1 C11 N12 C13 -177.7(9) .
C11 N12 C13 C14 0.0(16) .
C31 N12 C13 C14 -171.7(12) .
N12 C13 C14 N15 0.6(17) .
C13 C14 N15 C11 -1.1(17) .
C13 C14 N15 C51 175.8(12) .
N12 C11 N15 C14 1.1(14) .
Os1 C11 N15 C14 178.0(9) .
N12 C11 N15 C51 -175.5(10) .
Os1 C11 N15 C51 1.4(18) .
C11 N12 C31 C32 -83.3(13) .
C13 N12 C31 C32 86.1(12) .
C11 N12 C31 C36 90.5(13) .
C13 N12 C31 C36 -100.0(11) .
C36 C31 C32 C33 0.0 .
N12 C31 C32 C33 174.0(8) .
C36 C31 C32 C37 175.2(9) .
N12 C31 C32 C37 -10.8(10) .
C31 C32 C33 C34 0.0 .
C37 C32 C33 C34 -175.3(9) .
C32 C33 C34 C35 0.0 .
C32 C33 C34 C38 -174.7(11) .
C33 C34 C35 C36 0.0 .
C38 C34 C35 C36 174.8(11) .
C34 C35 C36 C31 0.0 .
C34 C35 C36 C39 173.0(9) .
C32 C31 C36 C35 0.0 .
N12 C31 C36 C35 -173.7(8) .
C32 C31 C36 C39 -173.3(8) .
N12 C31 C36 C39 13.0(9) .
C14 N15 C51 C52 -97.4(12) .
C11 N15 C51 C52 79.0(13) .
C14 N15 C51 C56 85.8(12) .
C11 N15 C51 C56 -97.9(12) .
C56 C51 C52 C53 0.0 .
N15 C51 C52 C53 -176.8(8) .
C56 C51 C52 C57 -171.6(10) .
N15 C51 C52 C57 11.6(11) .
C51 C52 C53 C54 0.0 .
C57 C52 C53 C54 171.6(10) .
C52 C53 C54 C55 0.0 .
C52 C53 C54 C58 176.1(11) .
C53 C54 C55 C56 0.0 .
C58 C54 C55 C56 -176.0(12) .
C54 C55 C56 C51 0.0 .
C54 C55 C56 C59 -169.8(9) .
C52 C51 C56 C55 0.0 .
N15 C51 C56 C55 176.9(8) .
C52 C51 C56 C59 170.3(9) .
N15 C51 C56 C59 -12.8(10) .
C4 Os2 C21 N25 -8.9(11) .
C3 Os2 C21 N25 -99.6(11) .
Os4 Os2 C21 N25 96(2) .
Os3 Os2 C21 N25 156.6(9) .
Os1 Os2 C21 N25 90.1(10) .
C4 Os2 C21 N22 163.7(11) .
C3 Os2 C21 N22 72.9(11) .
Os4 Os2 C21 N22 -92(2) .
Os3 Os2 C21 N22 -30.9(11) .
Os1 Os2 C21 N22 -97.4(10) .
N25 C21 N22 C23 0.6(16) .
Os2 C21 N22 C23 -173.4(11) .
N25 C21 N22 C41 177.2(13) .
Os2 C21 N22 C41 3(2) .
C21 N22 C23 C24 -2(2) .
C41 N22 C23 C24 -179.4(15) .
N22 C23 C24 N25 3(2) .
N22 C21 N25 C24 1.3(15) .
Os2 C21 N25 C24 175.3(10) .
N22 C21 N25 C61 -177.0(11) .
Os2 C21 N25 C61 -3.0(18) .
C23 C24 N25 C21 -2.6(19) .
C23 C24 N25 C61 175.8(13) .
C23 N22 C41 C42 85.8(15) .
C21 N22 C41 C42 -90.6(14) .
C23 N22 C41 C46 -89.8(14) .
C21 N22 C41 C46 93.8(14) .
C46 C41 C42 C43 0.0 .
N22 C41 C42 C43 -175.7(9) .
C46 C41 C42 C47 169.9(11) .
N22 C41 C42 C47 -5.7(12) .
C41 C42 C43 C44 0.0 .
C47 C42 C43 C44 -170.4(11) .
C42 C43 C44 C45 0.0 .
C42 C43 C44 C48 -179.1(14) .
C43 C44 C45 C46 0.0 .
C48 C44 C45 C46 179.1(14) .
C44 C45 C46 C41 0.0 .
C44 C45 C46 C49 -177.8(11) .
C42 C41 C46 C45 0.0 .
N22 C41 C46 C45 175.6(9) .
C42 C41 C46 C49 177.7(11) .
N22 C41 C46 C49 -6.6(12) .
C21 N25 C61 C62 93.7(12) .
C24 N25 C61 C62 -84.5(13) .
C21 N25 C61 C66 -86.8(13) .
C24 N25 C61 C66 95.1(12) .
C66 C61 C62 C63 0.0 .
N25 C61 C62 C63 179.5(8) .
C66 C61 C62 C67 178.9(9) .
N25 C61 C62 C67 -1.6(10) .
C61 C62 C63 C64 0.0 .
C67 C62 C63 C64 -179.0(9) .
C62 C63 C64 C65 0.0 .
C62 C63 C64 C68 179.5(10) .
C63 C64 C65 C66 0.0 .
C68 C64 C65 C66 -179.5(10) .
C64 C65 C66 C61 0.0 .
C64 C65 C66 C69 -176.1(10) .
C62 C61 C66 C65 0.0 .
N25 C61 C66 C65 -179.5(8) .
C62 C61 C66 C69 176.0(10) .
N25 C61 C66 C69 -3.5(10) .
Cl71 C70 Cl72 Cl72 -18(17) 3_665
